data_7112289
loop_
_publ_author_name
'Taddei, Marco'
'Costantino, Ferdinando'
'Ienco, Andrea'
'Comotti, Angiolina'
'Dau, Phuong V.'
'Cohen, Seth M.'

_publ_section_title
;
 Synthesis, breathing, and gas sorption study of the first isoreticular
 mixed-linker phosphonate based metal-organic frameworks.
;
_journal_issue 13
_journal_name_full 'Chemical communications (Cambridge, England)'
_journal_page_first 1315
_journal_page_last 1317
_journal_paper_doi 10.1039/c2cc38092g
_journal_volume 49
_journal_year 2013
_chemical_compound_source 'synthesis as described'
_chemical_formula_moiety 'C30 H38 Cu3 N6 O12 P4'
_chemical_formula_sum 'C30 H38 Cu3 N6 O12 P4'
_chemical_formula_weight 989.16
_chemical_name_systematic
;
?
;
_space_group_IT_number 2
_symmetry_cell_setting triclinic
_symmetry_Int_Tables_number 2
_symmetry_space_group_name_Hall '-P 1'
_symmetry_space_group_name_H-M 'P -1'
_atom_sites_solution_hydrogens geom
_atom_sites_solution_primary direct
_atom_sites_solution_secondary difmap
_audit_creation_date 2012-11-07T12:56:35-00:00
_audit_creation_method 'WinGX routine CIF_UPDATE'
_cell_angle_alpha 75.544(7)
_cell_angle_beta 89.628(7)
_cell_angle_gamma 75.697(5)
_cell_formula_units_Z 1
_cell_length_a 9.5516(5)
_cell_length_b 12.9047(7)
_cell_length_c 13.982(2)
_cell_measurement_reflns_used 3952
_cell_measurement_temperature 150(2)
_cell_measurement_theta_max 61.9882
_cell_measurement_theta_min 4.2334
_cell_measurement_wavelength 0.71073
_cell_volume 1614.3(3)
_computing_cell_refinement
;
CrysAlisPro, Oxford Diffraction Ltd.,
Version 1.171.34.44 (release 25-10-2010 CrysAlis171 .NET)
(compiled Oct 25 2010,18:11:34)
;
_computing_data_collection
;
CrysAlisPro, Oxford Diffraction Ltd.,
Version 1.171.34.44 (release 25-10-2010 CrysAlis171 .NET)
(compiled Oct 25 2010,18:11:34)
;
_computing_data_reduction
;
CrysAlisPro, Oxford Diffraction Ltd.,
Version 1.171.34.44 (release 25-10-2010 CrysAlis171 .NET)
(compiled Oct 25 2010,18:11:34)
;
_computing_molecular_graphics 'Ortep-3 for Windows (Farrugia, 1997)'
_computing_publication_material 'WinGX publication routines (Farrugia, 1999)'
_computing_structure_refinement 'SHELXL-97 (Sheldrick, 1997)'
_computing_structure_solution 'SHELXS-97 (Sheldrick, 1990)'
_diffrn_ambient_temperature 150(2)
_diffrn_detector_area_resol_mean 8.1241
_diffrn_measured_fraction_theta_full 0.965
_diffrn_measured_fraction_theta_max 0.965
_diffrn_measurement_device_type 'Xcalibur, Onyx'
_diffrn_measurement_method '\w scans'
_diffrn_orient_matrix_UB_11 0.015845
_diffrn_orient_matrix_UB_12 -0.0250182
_diffrn_orient_matrix_UB_13 0.1136108
_diffrn_orient_matrix_UB_21 -0.1282248
_diffrn_orient_matrix_UB_22 0.1002422
_diffrn_orient_matrix_UB_23 -0.0020565
_diffrn_orient_matrix_UB_31 -0.1053957
_diffrn_orient_matrix_UB_32 -0.0746162
_diffrn_orient_matrix_UB_33 0.0089789
_diffrn_radiation_monochromator graphite
_diffrn_radiation_probe x-ray
_diffrn_radiation_type CuK\a
_diffrn_radiation_wavelength 1.5418
_diffrn_reflns_av_R_equivalents 0.0523
_diffrn_reflns_av_unetI/netI 0.0846
_diffrn_reflns_limit_h_max 10
_diffrn_reflns_limit_h_min -10
_diffrn_reflns_limit_k_max 14
_diffrn_reflns_limit_k_min -14
_diffrn_reflns_limit_l_max 15
_diffrn_reflns_limit_l_min -15
_diffrn_reflns_number 9346
_diffrn_reflns_theta_full 62.07
_diffrn_reflns_theta_max 62.07
_diffrn_reflns_theta_min 4.24
_exptl_absorpt_coefficient_mu 2.437
_exptl_absorpt_correction_T_max 1
_exptl_absorpt_correction_T_min 0.83577
_exptl_absorpt_correction_type multi-scan
_exptl_absorpt_process_details
;
CrysAlisPro, Oxford Diffraction Ltd.,
Version 1.171.34.44 (release 25-10-2010 CrysAlis171 .NET)
(compiled Oct 25 2010,18:11:34)
Empirical absorption correction using spherical harmonics,
implemented in SCALE3 ABSPACK scaling algorithm.
;
_exptl_crystal_colour blue
_exptl_crystal_density_diffrn 1.017
_exptl_crystal_density_method 'not measured'
_exptl_crystal_description prism
_exptl_crystal_F_000 503
_exptl_crystal_size_max 0.15
_exptl_crystal_size_mid 0.08
_exptl_crystal_size_min 0.06
_refine_diff_density_max 1.908
_refine_diff_density_min -0.999
_refine_diff_density_rms 0.174
_refine_ls_extinction_method none
_refine_ls_goodness_of_fit_ref 1.352
_refine_ls_hydrogen_treatment constr
_refine_ls_matrix_type full
_refine_ls_number_parameters 250
_refine_ls_number_reflns 4899
_refine_ls_number_restraints 0
_refine_ls_restrained_S_all 1.352
_refine_ls_R_factor_all 0.1324
_refine_ls_R_factor_gt 0.1101
_refine_ls_shift/su_max 0.001
_refine_ls_shift/su_mean 0
_refine_ls_structure_factor_coef Fsqd
_refine_ls_weighting_details 'calc w=1/[\s^2^(Fo^2^)+(0.1000P)^2^+5.0000P] where P=(Fo^2^+2Fc^2^)/3'
_refine_ls_weighting_scheme calc
_refine_ls_wR_factor_gt 0.2669
_refine_ls_wR_factor_ref 0.2774
_reflns_number_gt 3413
_reflns_number_total 4899
_reflns_threshold_expression >2sigma(I)
_cod_duplicate_entry 7108832
_cod_data_source_file c2cc38092g.txt
_cod_data_source_block 2np
_cod_database_code 7112289

loop_
_symmetry_equiv_pos_as_xyz
'x, y, z'
'-x, -y, -z'

loop_
_atom_site_label
_atom_site_type_symbol
_atom_site_fract_x
_atom_site_fract_y
_atom_site_fract_z
_atom_site_U_iso_or_equiv
_atom_site_adp_type
_atom_site_occupancy
_atom_site_symmetry_multiplicity
_atom_site_calc_flag
_atom_site_refinement_flags
Cu1 Cu 0 0.5 0 0.0330(5) Uani 1 2 d S
Cu2 Cu -0.32501(12) 0.33969(10) 0.13123(10) 0.0296(4) Uani 1 1 d .
P1 P -0.0929(2) 0.41032(19) 0.21613(18) 0.0292(6) Uani 1 1 d .
P2 P -0.6344(2) 0.46840(19) 0.10745(17) 0.0267(6) Uani 1 1 d .
O1 O -0.1352(6) 0.3120(5) 0.1937(5) 0.0336(15) Uani 1 1 d .
O2 O 0.0178(6) 0.4517(5) 0.1409(5) 0.0335(15) Uani 1 1 d .
O3 O -0.0362(7) 0.3886(6) 0.3202(5) 0.0446(17) Uani 1 1 d .
O4 O -0.5284(6) 0.3636(5) 0.0958(5) 0.0328(15) Uani 1 1 d .
O5 O -0.7242(6) 0.4391(5) 0.2013(4) 0.0352(15) Uani 1 1 d .
O6 O -0.7319(6) 0.5333(5) 0.0173(4) 0.0337(15) Uani 1 1 d .
N1 N -0.3868(7) 0.4703(6) 0.1972(5) 0.0312(17) Uani 1 1 d .
N2 N -0.0650(7) 0.6572(6) 0.0113(6) 0.0309(17) Uani 1 1 d .
N3 N -0.2694(8) 0.1960(6) 0.0923(6) 0.0343(18) Uani 1 1 d .
C1 C -0.5192(8) 0.5484(7) 0.1408(6) 0.0256(19) Uani 1 1 d .
H1A H -0.492 0.5964 0.0803 0.031 Uiso 1 1 calc R
H1B H -0.5716 0.5961 0.1819 0.031 Uiso 1 1 calc R
C2 C -0.2599(8) 0.5192(7) 0.1885(7) 0.026(2) Uani 1 1 d .
H2A H -0.2663 0.5664 0.2351 0.032 Uiso 1 1 calc R
H2B H -0.2605 0.5661 0.1206 0.032 Uiso 1 1 calc R
C3 C -0.4111(9) 0.4229(8) 0.3040(6) 0.035(2) Uani 1 1 d .
H3A H -0.3226 0.366 0.3351 0.042 Uiso 1 1 calc R
H3B H -0.491 0.386 0.3071 0.042 Uiso 1 1 calc R
C4 C -0.4484(13) 0.5111(9) 0.3637(8) 0.051(3) Uani 1 1 d .
H4A H -0.5358 0.5694 0.333 0.061 Uiso 1 1 calc R
H4B H -0.3672 0.5461 0.3645 0.061 Uiso 1 1 calc R
C5 C -0.4759(12) 0.4524(10) 0.4708(8) 0.053(3) Uani 1 1 d .
H5A H -0.3868 0.3974 0.5032 0.064 Uiso 1 1 calc R
H5B H -0.5533 0.4138 0.47 0.064 Uiso 1 1 calc R
C7 C -0.1649(10) 0.7372(7) -0.0483(7) 0.033(2) Uani 1 1 d .
H7 H -0.2072 0.7196 -0.1015 0.04 Uiso 1 1 calc R
C8 C -0.2120(10) 0.8443(7) -0.0386(8) 0.040(2) Uani 1 1 d .
H8 H -0.2852 0.8972 -0.0833 0.048 Uiso 1 1 calc R
C9 C -0.1507(10) 0.8730(8) 0.0374(8) 0.038(2) Uani 1 1 d .
C10 C -0.0455(10) 0.7893(7) 0.1016(8) 0.040(2) Uani 1 1 d .
H10 H -0.0007 0.8044 0.1553 0.048 Uiso 1 1 calc R
C11 C -0.0084(10) 0.6859(8) 0.0857(8) 0.042(2) Uani 1 1 d .
H11 H 0.0623 0.6304 0.1304 0.05 Uiso 1 1 calc R
C12 C -0.3579(11) 0.1651(8) 0.0362(8) 0.046(3) Uani 1 1 d .
H12 H -0.4473 0.216 0.0098 0.055 Uiso 1 1 calc R
C13 C -0.3247(11) 0.0627(8) 0.0153(7) 0.041(2) Uani 1 1 d .
H13 H -0.3907 0.044 -0.0241 0.049 Uiso 1 1 calc R
C14 C -0.1939(10) -0.0125(8) 0.0525(7) 0.038(2) Uani 1 1 d .
C15 C -0.1027(10) 0.0221(8) 0.1053(9) 0.047(3) Uani 1 1 d .
H15 H -0.0108 -0.0258 0.13 0.056 Uiso 1 1 calc R
C16 C -0.1423(10) 0.1260(7) 0.1234(8) 0.039(2) Uani 1 1 d .
H16 H -0.0755 0.1477 0.1594 0.047 Uiso 1 1 calc R

loop_
_atom_site_aniso_label
_atom_site_aniso_U_11
_atom_site_aniso_U_22
_atom_site_aniso_U_33
_atom_site_aniso_U_23
_atom_site_aniso_U_13
_atom_site_aniso_U_12
Cu1 0.0292(10) 0.0246(10) 0.0484(12) -0.0172(9) 0.0162(8) -0.0052(8)
Cu2 0.0164(7) 0.0270(7) 0.0505(9) -0.0180(6) 0.0045(5) -0.0067(5)
P1 0.0198(11) 0.0320(13) 0.0418(14) -0.0143(10) 0.0088(10) -0.0130(10)
P2 0.0121(10) 0.0344(13) 0.0390(14) -0.0154(10) 0.0072(9) -0.0098(9)
O1 0.025(3) 0.031(3) 0.049(4) -0.015(3) 0.008(3) -0.011(3)
O2 0.011(3) 0.024(3) 0.071(5) -0.022(3) 0.008(3) -0.004(2)
O3 0.047(4) 0.051(4) 0.040(4) -0.009(3) 0.002(3) -0.023(4)
O4 0.020(3) 0.027(3) 0.062(4) -0.023(3) 0.013(3) -0.013(3)
O5 0.021(3) 0.051(4) 0.038(4) -0.012(3) 0.017(3) -0.017(3)
O6 0.033(3) 0.033(4) 0.034(4) -0.011(3) 0.002(3) -0.004(3)
N1 0.017(4) 0.046(5) 0.033(4) -0.013(4) 0.001(3) -0.010(3)
N2 0.020(4) 0.033(4) 0.044(5) -0.012(4) 0.010(3) -0.012(3)
N3 0.025(4) 0.021(4) 0.057(5) -0.016(4) 0.009(4) 0.000(3)
C1 0.010(4) 0.028(5) 0.041(5) -0.013(4) 0.008(3) -0.004(3)
C2 0.017(4) 0.026(5) 0.046(6) -0.019(4) 0.007(4) -0.015(4)
C3 0.016(4) 0.055(6) 0.032(5) -0.012(5) -0.004(4) -0.006(4)
C4 0.058(7) 0.061(7) 0.043(6) -0.028(5) 0.012(5) -0.017(6)
C5 0.036(6) 0.084(9) 0.046(7) -0.031(6) 0.011(5) -0.012(6)
C7 0.027(5) 0.026(5) 0.048(6) -0.012(4) 0.002(4) -0.006(4)
C8 0.025(5) 0.019(5) 0.073(7) -0.012(5) 0.007(5) 0.002(4)
C9 0.024(5) 0.036(6) 0.060(7) -0.023(5) 0.007(4) -0.008(4)
C10 0.037(6) 0.020(5) 0.064(7) -0.018(5) 0.005(5) -0.004(4)
C11 0.028(5) 0.032(6) 0.061(7) -0.016(5) 0.006(5) 0.005(4)
C12 0.038(6) 0.022(5) 0.076(8) -0.017(5) 0.001(5) 0.001(4)
C13 0.041(6) 0.039(6) 0.050(6) -0.024(5) -0.004(5) -0.009(5)
C14 0.025(5) 0.040(6) 0.052(6) -0.025(5) 0.002(4) -0.001(4)
C15 0.016(5) 0.033(6) 0.097(9) -0.024(6) 0.005(5) -0.008(4)
C16 0.022(5) 0.029(5) 0.077(7) -0.025(5) 0.006(5) -0.014(4)

loop_
_atom_type_symbol
_atom_type_description
_atom_type_scat_dispersion_real
_atom_type_scat_dispersion_imag
_atom_type_scat_source
C C 0.0181 0.0091 'International Tables Vol C Tables 4.2.6.8 and 6.1.1.4'
H H 0 0 'International Tables Vol C Tables 4.2.6.8 and 6.1.1.4'
N N 0.0311 0.018 'International Tables Vol C Tables 4.2.6.8 and 6.1.1.4'
O O 0.0492 0.0322 'International Tables Vol C Tables 4.2.6.8 and 6.1.1.4'
P P 0.2955 0.4335 'International Tables Vol C Tables 4.2.6.8 and 6.1.1.4'
Cu Cu -1.9646 0.5888 'International Tables Vol C Tables 4.2.6.8 and 6.1.1.4'

loop_
_geom_angle_atom_site_label_1
_geom_angle_atom_site_label_2
_geom_angle_atom_site_label_3
_geom_angle
_geom_angle_site_symmetry_1
_geom_angle_site_symmetry_3
O2 Cu1 O2 180.0(3) 2_565 .
O2 Cu1 N2 88.7(3) 2_565 2_565
O2 Cu1 N2 91.3(3) . 2_565
O2 Cu1 N2 91.3(3) 2_565 .
O2 Cu1 N2 88.7(3) . .
N2 Cu1 N2 179.9980(10) 2_565 .
O1 Cu2 O4 168.3(3) . .
O1 Cu2 N3 91.3(3) . .
O4 Cu2 N3 93.1(3) . .
O1 Cu2 N1 86.7(3) . .
O4 Cu2 N1 87.0(2) . .
N3 Cu2 N1 169.4(3) . .
O3 P1 O1 113.5(4) . .
O3 P1 O2 110.8(4) . .
O1 P1 O2 111.1(3) . .
O3 P1 C2 111.7(4) . .
O1 P1 C2 103.4(3) . .
O2 P1 C2 105.9(4) . .
O6 P2 O4 115.0(4) . .
O6 P2 O5 111.5(3) . .
O4 P2 O5 109.4(4) . .
O6 P2 C1 111.4(4) . .
O4 P2 C1 103.9(3) . .
O5 P2 C1 105.0(4) . .
P1 O1 Cu2 117.1(4) . .
P1 O2 Cu1 129.8(4) . .
P2 O4 Cu2 118.9(3) . .
C2 N1 C1 112.7(7) . .
C2 N1 C3 110.9(7) . .
C1 N1 C3 113.2(6) . .
C2 N1 Cu2 104.1(5) . .
C1 N1 Cu2 107.7(5) . .
C3 N1 Cu2 107.8(5) . .
C7 N2 C11 115.5(8) . .
C7 N2 Cu1 125.1(6) . .
C11 N2 Cu1 119.4(6) . .
C16 N3 C12 117.1(8) . .
C16 N3 Cu2 120.0(6) . .
C12 N3 Cu2 122.9(6) . .
N1 C1 P2 108.5(6) . .
N1 C2 P1 110.2(6) . .
N1 C3 C4 113.1(8) . .
C3 C4 C5 107.8(9) . .
C4 C5 C5 106.7(12) . 2_466
N2 C7 C8 124.8(9) . .
C7 C8 C9 118.9(9) . .
C8 C9 C10 117.0(9) . .
C8 C9 C14 122.4(9) . 1_565
C10 C9 C14 120.5(9) . 1_565
C11 C10 C9 119.1(10) . .
N2 C11 C10 124.6(10) . .
N3 C12 C13 123.1(9) . .
C12 C13 C14 119.3(9) . .
C15 C14 C13 116.8(9) . .
C15 C14 C9 120.0(9) . 1_545
C13 C14 C9 123.3(8) . 1_545
C14 C15 C16 121.1(9) . .
N3 C16 C15 122.4(9) . .

loop_
_geom_bond_atom_site_label_1
_geom_bond_atom_site_label_2
_geom_bond_distance
_geom_bond_site_symmetry_2
Cu1 O2 1.907(7) 2_565
Cu1 O2 1.907(7) .
Cu1 N2 2.016(7) 2_565
Cu1 N2 2.016(7) .
Cu2 O1 1.929(6) .
Cu2 O4 1.938(6) .
Cu2 N3 2.008(7) .
Cu2 N1 2.077(8) .
P1 O3 1.490(7) .
P1 O1 1.525(6) .
P1 O2 1.579(6) .
P1 C2 1.816(8) .
P2 O6 1.503(6) .
P2 O4 1.520(6) .
P2 O5 1.580(6) .
P2 C1 1.817(8) .
N1 C2 1.490(10) .
N1 C1 1.491(11) .
N1 C3 1.506(11) .
N2 C7 1.328(11) .
N2 C11 1.346(12) .
N3 C16 1.322(11) .
N3 C12 1.350(13) .
C3 C4 1.546(13) .
C4 C5 1.553(15) .
C5 C5 1.61(2) 2_466
C7 C8 1.385(12) .
C8 C9 1.386(14) .
C9 C10 1.405(13) .
C9 C14 1.500(13) 1_565
C10 C11 1.367(13) .
C12 C13 1.384(13) .
C13 C14 1.389(13) .
C14 C15 1.367(13) .
C14 C9 1.500(13) 1_545
C15 C16 1.386(13) .

loop_
_platon_squeeze_void_nr
_platon_squeeze_void_average_x
_platon_squeeze_void_average_y
_platon_squeeze_void_average_z
_platon_squeeze_void_volume
_platon_squeeze_void_count_electrons
_platon_squeeze_void_content
1 -0.035 -0.026 0.500 822 105 ' '
